data_7117723
loop_
_publ_author_name
'Yin-Wei Sun'
'Xiang-Ying Tang'
'Min Shi'

_publ_section_title
;
 A gold-catalyzed 1,2-acyloxy migration/intramolecular
 cyclopropanation/ring enlargement cascade: syntheses of medium-sized
 heterocycles
;
_journal_name_full Chem.Commun.
_journal_page_first 13937
_journal_paper_doi 10.1039/C5cc05808B
_journal_volume 51
_journal_year 2015
_chemical_formula_sum 'C30 H27.5 N O5.25 S'
_chemical_formula_weight 518.09
_chemical_name_systematic
; 
 ? 
;
_space_group_IT_number 15
_symmetry_cell_setting monoclinic
_symmetry_space_group_name_Hall '-C 2yc'
_symmetry_space_group_name_H-M 'C 1 2/c 1'
_atom_sites_solution_hydrogens geom
_atom_sites_solution_primary direct
_atom_sites_solution_secondary difmap
_audit_creation_method SHELXL-97
_audit_update_record
;
2013-11-18 deposited with the CCDC.
2015-07-24 downloaded from the CCDC.
;
_cell_angle_alpha 90.00
_cell_angle_beta 93.590(3)
_cell_angle_gamma 90.00
_cell_formula_units_Z 16
_cell_length_a 41.536(6)
_cell_length_b 9.8916(15)
_cell_length_c 25.763(4)
_cell_measurement_reflns_used 4123
_cell_measurement_temperature 293(2)
_cell_measurement_theta_max 50.920
_cell_measurement_theta_min 4.892
_cell_volume 10564(3)
_computing_cell_refinement 'Bruker SMART'
_computing_data_collection 'Bruker SMART'
_computing_data_reduction 'Bruker SHELXTL'
_computing_molecular_graphics 'Bruker SHELXTL'
_computing_publication_material 'Bruker SHELXTL'
_computing_structure_refinement 'SHELXL-97 (Sheldrick, 1997)'
_computing_structure_solution 'SHELXS-97 (Sheldrick, 1990)'
_diffrn_ambient_temperature 293(2)
_diffrn_measured_fraction_theta_full 0.999
_diffrn_measured_fraction_theta_max 0.999
_diffrn_measurement_device_type 'CCD area detector'
_diffrn_measurement_method 'phi and omega scans'
_diffrn_radiation_monochromator graphite
_diffrn_radiation_source 'fine-focus sealed tube'
_diffrn_radiation_type MoK\a
_diffrn_radiation_wavelength 0.71073
_diffrn_reflns_av_R_equivalents 0.0886
_diffrn_reflns_av_sigmaI/netI 0.0883
_diffrn_reflns_limit_h_max 51
_diffrn_reflns_limit_h_min -49
_diffrn_reflns_limit_k_max 10
_diffrn_reflns_limit_k_min -12
_diffrn_reflns_limit_l_max 31
_diffrn_reflns_limit_l_min -31
_diffrn_reflns_number 30471
_diffrn_reflns_theta_full 26.00
_diffrn_reflns_theta_max 26.00
_diffrn_reflns_theta_min 1.81
_exptl_absorpt_coefficient_mu 0.164
_exptl_absorpt_correction_T_max 1.00000
_exptl_absorpt_correction_T_min 0.43279
_exptl_absorpt_correction_type empirical
_exptl_absorpt_process_details sadabs
_exptl_crystal_colour colorless
_exptl_crystal_density_diffrn 1.303
_exptl_crystal_density_method 'not measured'
_exptl_crystal_description prismatic
_exptl_crystal_F_000 4360
_exptl_crystal_size_max 0.212
_exptl_crystal_size_mid 0.175
_exptl_crystal_size_min 0.123
_refine_diff_density_max 0.541
_refine_diff_density_min -0.303
_refine_diff_density_rms 0.070
_refine_ls_extinction_method none
_refine_ls_goodness_of_fit_ref 1.017
_refine_ls_hydrogen_treatment mixed
_refine_ls_matrix_type full
_refine_ls_number_parameters 680
_refine_ls_number_reflns 10369
_refine_ls_number_restraints 1
_refine_ls_restrained_S_all 1.017
_refine_ls_R_factor_all 0.1122
_refine_ls_R_factor_gt 0.0643
_refine_ls_shift/su_max 0.001
_refine_ls_shift/su_mean 0.000
_refine_ls_structure_factor_coef Fsqd
_refine_ls_weighting_details 'calc w=1/[\s^2^(Fo^2^)+(0.0840P)^2^+0.0000P] where P=(Fo^2^+2Fc^2^)/3'
_refine_ls_weighting_scheme calc
_refine_ls_wR_factor_gt 0.1543
_refine_ls_wR_factor_ref 0.1818
_reflns_number_gt 6102
_reflns_number_total 10369
_reflns_threshold_expression >2sigma(I)
_cod_data_source_file c5cc05808b2.cif
_cod_data_source_block cd213658
_cod_original_sg_symbol_H-M C2/c
_cod_original_formula_sum 'C60 H55 N2 O10.50 S2'
_cod_database_code 7117723

loop_
_symmetry_equiv_pos_as_xyz
'x, y, z'
'-x, y, -z+1/2'
'x+1/2, y+1/2, z'
'-x+1/2, y+1/2, -z+1/2'
'-x, -y, -z'
'x, -y, z-1/2'
'-x+1/2, -y+1/2, -z'
'x+1/2, -y+1/2, z-1/2'

loop_
_atom_site_label
_atom_site_type_symbol
_atom_site_fract_x
_atom_site_fract_y
_atom_site_fract_z
_atom_site_U_iso_or_equiv
_atom_site_adp_type
_atom_site_occupancy
_atom_site_symmetry_multiplicity
_atom_site_calc_flag
_atom_site_refinement_flags
_atom_site_disorder_assembly
_atom_site_disorder_group
S1 S 0.209354(18) 1.02406(8) 0.34788(3) 0.0470(2) Uani 1 1 d . . .
S2 S 0.044730(19) 0.56272(8) 0.63697(3) 0.0532(2) Uani 1 1 d . . .
N1 N 0.17104(5) 1.0465(2) 0.33658(8) 0.0431(6) Uani 1 1 d . . .
N2 N 0.08216(6) 0.5231(3) 0.64959(9) 0.0496(6) Uani 1 1 d . . .
O1 O 0.12855(5) 0.80837(19) 0.31545(8) 0.0517(5) Uani 1 1 d . . .
O2 O 0.05345(5) 0.7945(2) 0.41178(8) 0.0533(5) Uani 1 1 d . . .
O3 O 0.08235(6) 0.7172(3) 0.48154(11) 0.0840(8) Uani 1 1 d . . .
O4 O 0.21692(5) 1.0754(2) 0.39904(8) 0.0589(6) Uani 1 1 d . . .
O5 O 0.22446(5) 1.0780(2) 0.30452(9) 0.0623(6) Uani 1 1 d . . .
O6 O 0.12621(5) 0.7506(2) 0.67797(8) 0.0583(6) Uani 1 1 d . . .
O7 O 0.19772(5) 0.7816(2) 0.57504(8) 0.0536(5) Uani 1 1 d . . .
O8 O 0.16648(7) 0.8574(3) 0.50821(12) 0.0952(9) Uani 1 1 d . . .
O9 O 0.03689(5) 0.5188(2) 0.58500(9) 0.0663(6) Uani 1 1 d . . .
O10 O 0.02754(5) 0.5115(2) 0.67862(9) 0.0717(7) Uani 1 1 d . . .
O11 O 0.0000 0.3242(6) 0.7500 0.136(2) Uani 1 2 d SD . .
C1 C 0.11521(6) 1.0159(3) 0.35041(10) 0.0395(6) Uani 1 1 d . . .
C2 C 0.14873(6) 1.0195(3) 0.37865(10) 0.0427(7) Uani 1 1 d . . .
H2A H 0.1501 1.0908 0.4046 0.051 Uiso 1 1 calc R . .
H2B H 0.1538 0.9338 0.3956 0.051 Uiso 1 1 calc R . .
C3 C 0.15610(7) 1.0050(3) 0.28488(11) 0.0486(7) Uani 1 1 d . . .
H3A H 0.1530 1.0824 0.2620 0.058 Uiso 1 1 calc R . .
H3B H 0.1694 0.9387 0.2685 0.058 Uiso 1 1 calc R . .
C4 C 0.12465(7) 0.9457(3) 0.29744(11) 0.0441(7) Uani 1 1 d . . .
C5 C 0.09511(8) 0.9356(3) 0.26092(12) 0.0542(8) Uani 1 1 d . . .
H5 H 0.0905 0.9857 0.2308 0.065 Uiso 1 1 calc R . .
C6 C 0.07719(9) 0.8413(4) 0.28039(13) 0.0634(9) Uani 1 1 d . . .
H6 H 0.0572 0.8108 0.2670 0.076 Uiso 1 1 calc R . .
C7 C 0.09586(8) 0.7924(3) 0.32918(13) 0.0561(8) Uani 1 1 d . . .
H7 H 0.0901 0.7019 0.3411 0.067 Uiso 1 1 calc R . .
C8 C 0.09339(7) 0.9059(3) 0.36931(11) 0.0444(7) Uani 1 1 d . . .
C9 C 0.07485(7) 0.9058(3) 0.40896(11) 0.0438(7) Uani 1 1 d . . .
C10 C 0.05985(8) 0.7048(3) 0.45145(13) 0.0551(8) Uani 1 1 d . . .
C11 C 0.03579(9) 0.5941(4) 0.45015(14) 0.0756(11) Uani 1 1 d . . .
H11A H 0.0445 0.5158 0.4342 0.113 Uiso 1 1 calc R . .
H11B H 0.0166 0.6225 0.4305 0.113 Uiso 1 1 calc R . .
H11C H 0.0306 0.5724 0.4850 0.113 Uiso 1 1 calc R . .
C12 C 0.07061(7) 1.0157(3) 0.44616(11) 0.0467(7) Uani 1 1 d . . .
C13 C 0.04085(9) 1.0761(4) 0.44946(13) 0.0724(10) Uani 1 1 d . . .
H13 H 0.0229 1.0398 0.4312 0.087 Uiso 1 1 calc R . .
C14 C 0.03752(12) 1.1894(5) 0.47957(16) 0.0918(13) Uani 1 1 d . . .
H14 H 0.0175 1.2309 0.4805 0.110 Uiso 1 1 calc R . .
C15 C 0.06316(14) 1.2411(4) 0.50787(15) 0.0871(13) Uani 1 1 d . . .
H15 H 0.0607 1.3179 0.5281 0.105 Uiso 1 1 calc R . .
C16 C 0.09293(12) 1.1797(5) 0.50675(14) 0.0840(13) Uani 1 1 d . . .
H16 H 0.1105 1.2138 0.5267 0.101 Uiso 1 1 calc R . .
C17 C 0.09641(8) 1.0673(4) 0.47584(12) 0.0627(9) Uani 1 1 d . . .
H17 H 0.1165 1.0259 0.4751 0.075 Uiso 1 1 calc R . .
C18 C 0.10026(7) 1.1564(3) 0.34254(10) 0.0400(6) Uani 1 1 d . . .
C19 C 0.06717(7) 1.1724(3) 0.33297(11) 0.0502(7) Uani 1 1 d . . .
H19 H 0.0540 1.0965 0.3305 0.060 Uiso 1 1 calc R . .
C20 C 0.05357(8) 1.2996(3) 0.32705(12) 0.0548(8) Uani 1 1 d . . .
H20 H 0.0314 1.3082 0.3209 0.066 Uiso 1 1 calc R . .
C21 C 0.07260(8) 1.4128(3) 0.33014(12) 0.0576(8) Uani 1 1 d . . .
H21 H 0.0634 1.4983 0.3268 0.069 Uiso 1 1 calc R . .
C22 C 0.10529(8) 1.3989(3) 0.33811(12) 0.0538(8) Uani 1 1 d . . .
H22 H 0.1184 1.4752 0.3392 0.065 Uiso 1 1 calc R . .
C23 C 0.11885(7) 1.2727(3) 0.34450(11) 0.0480(7) Uani 1 1 d . . .
H23 H 0.1411 1.2653 0.3503 0.058 Uiso 1 1 calc R . .
C24 C 0.21563(7) 0.8489(3) 0.34835(11) 0.0453(7) Uani 1 1 d . . .
C25 C 0.22487(8) 0.7838(3) 0.30439(12) 0.0585(8) Uani 1 1 d . . .
H25 H 0.2298 0.8336 0.2753 0.070 Uiso 1 1 calc R . .
C26 C 0.22683(8) 0.6446(4) 0.30360(13) 0.0653(9) Uani 1 1 d . . .
H26 H 0.2337 0.6014 0.2742 0.078 Uiso 1 1 calc R . .
C27 C 0.21869(8) 0.5682(3) 0.34579(13) 0.0580(8) Uani 1 1 d . . .
C28 C 0.20973(8) 0.6351(3) 0.38952(12) 0.0597(9) Uani 1 1 d . . .
H28 H 0.2045 0.5853 0.4185 0.072 Uiso 1 1 calc R . .
C29 C 0.20829(8) 0.7739(3) 0.39127(12) 0.0555(8) Uani 1 1 d . . .
H29 H 0.2024 0.8171 0.4213 0.067 Uiso 1 1 calc R . .
C30 C 0.21976(10) 0.4156(4) 0.34384(15) 0.0803(11) Uani 1 1 d . . .
H30A H 0.2313 0.3819 0.3746 0.120 Uiso 1 1 calc R . .
H30B H 0.2305 0.3874 0.3137 0.120 Uiso 1 1 calc R . .
H30C H 0.1982 0.3805 0.3420 0.120 Uiso 1 1 calc R . .
C31 C 0.13859(7) 0.5483(3) 0.63789(10) 0.0409(7) Uani 1 1 d . . .
C32 C 0.10528(7) 0.5488(3) 0.60849(10) 0.0465(7) Uani 1 1 d . . .
H32A H 0.1010 0.6354 0.5918 0.056 Uiso 1 1 calc R . .
H32B H 0.1038 0.4783 0.5823 0.056 Uiso 1 1 calc R . .
C33 C 0.09714(7) 0.5500(3) 0.70228(11) 0.0543(8) Uani 1 1 d . . .
H33A H 0.0997 0.4671 0.7222 0.065 Uiso 1 1 calc R . .
H33B H 0.0843 0.6130 0.7211 0.065 Uiso 1 1 calc R . .
C34 C 0.12907(7) 0.6097(3) 0.69177(11) 0.0487(7) Uani 1 1 d . . .
C35 C 0.15870(8) 0.6114(3) 0.72862(11) 0.0546(8) Uani 1 1 d . . .
H35 H 0.1630 0.5561 0.7574 0.066 Uiso 1 1 calc R . .
C36 C 0.17736(8) 0.7079(3) 0.71142(12) 0.0606(9) Uani 1 1 d . . .
H36 H 0.1976 0.7343 0.7255 0.073 Uiso 1 1 calc R . .
C37 C 0.15904(8) 0.7663(3) 0.66421(12) 0.0567(8) Uani 1 1 d . . .
H37 H 0.1652 0.8582 0.6547 0.068 Uiso 1 1 calc R . .
C38 C 0.16046(7) 0.6613(3) 0.62120(11) 0.0465(7) Uani 1 1 d . . .
C39 C 0.17692(7) 0.6685(3) 0.57944(11) 0.0439(7) Uani 1 1 d . . .
C40 C 0.18955(9) 0.8709(3) 0.53652(13) 0.0599(9) Uani 1 1 d . . .
C41 C 0.21354(10) 0.9811(4) 0.53430(15) 0.0839(12) Uani 1 1 d . . .
H41A H 0.2216 0.9844 0.5002 0.126 Uiso 1 1 calc R . .
H41B H 0.2311 0.9646 0.5595 0.126 Uiso 1 1 calc R . .
H41C H 0.2035 1.0658 0.5418 0.126 Uiso 1 1 calc R . .
C42 C 0.17920(7) 0.5620(3) 0.53922(10) 0.0435(7) Uani 1 1 d . . .
C43 C 0.20737(8) 0.4901(3) 0.53671(12) 0.0578(8) Uani 1 1 d . . .
H43 H 0.2255 0.5152 0.5574 0.069 Uiso 1 1 calc R . .
C44 C 0.20879(10) 0.3808(4) 0.50354(15) 0.0737(10) Uani 1 1 d . . .
H44 H 0.2278 0.3318 0.5023 0.088 Uiso 1 1 calc R . .
C45 C 0.18255(12) 0.3448(4) 0.47276(16) 0.0800(12) Uani 1 1 d . . .
H45 H 0.1836 0.2702 0.4509 0.096 Uiso 1 1 calc R . .
C46 C 0.15447(10) 0.4179(4) 0.47369(14) 0.0770(11) Uani 1 1 d . . .
H46 H 0.1366 0.3940 0.4520 0.092 Uiso 1 1 calc R . .
C47 C 0.15282(8) 0.5270(4) 0.50690(11) 0.0561(8) Uani 1 1 d . . .
H47 H 0.1339 0.5769 0.5075 0.067 Uiso 1 1 calc R . .
C48 C 0.15364(7) 0.4086(3) 0.64388(10) 0.0435(7) Uani 1 1 d . . .
C49 C 0.18663(7) 0.3936(3) 0.65390(11) 0.0504(7) Uani 1 1 d . . .
H49 H 0.1997 0.4701 0.6556 0.061 Uiso 1 1 calc R . .
C50 C 0.20049(8) 0.2684(3) 0.66142(12) 0.0592(8) Uani 1 1 d . . .
H50 H 0.2227 0.2612 0.6684 0.071 Uiso 1 1 calc R . .
C51 C 0.18178(9) 0.1541(3) 0.65876(13) 0.0662(9) Uani 1 1 d . . .
H51 H 0.1912 0.0693 0.6630 0.079 Uiso 1 1 calc R . .
C52 C 0.14905(9) 0.1659(3) 0.64978(14) 0.0686(10) Uani 1 1 d . . .
H52 H 0.1362 0.0890 0.6490 0.082 Uiso 1 1 calc R . .
C53 C 0.13510(8) 0.2916(3) 0.64194(12) 0.0552(8) Uani 1 1 d . . .
H53 H 0.1129 0.2981 0.6352 0.066 Uiso 1 1 calc R . .
C54 C 0.04133(7) 0.7391(3) 0.63914(11) 0.0478(7) Uani 1 1 d . . .
C55 C 0.03160(7) 0.8043(3) 0.68295(12) 0.0540(8) Uani 1 1 d . . .
H55 H 0.0269 0.7547 0.7122 0.065 Uiso 1 1 calc R . .
C56 C 0.02890(8) 0.9427(4) 0.68318(13) 0.0592(9) Uani 1 1 d . . .
H56 H 0.0221 0.9850 0.7128 0.071 Uiso 1 1 calc R . .
C57 C 0.03598(8) 1.0217(3) 0.64103(13) 0.0584(8) Uani 1 1 d . . .
C58 C 0.04608(8) 0.9543(4) 0.59814(13) 0.0623(9) Uani 1 1 d . . .
H58 H 0.0515 1.0047 0.5695 0.075 Uiso 1 1 calc R . .
C59 C 0.04856(8) 0.8150(3) 0.59587(12) 0.0557(8) Uani 1 1 d . . .
H59 H 0.0549 0.7727 0.5660 0.067 Uiso 1 1 calc R . .
C60 C 0.03266(10) 1.1714(4) 0.64226(16) 0.0836(12) Uani 1 1 d . . .
H60A H 0.0525 1.2108 0.6563 0.125 Uiso 1 1 calc R . .
H60B H 0.0155 1.1956 0.6637 0.125 Uiso 1 1 calc R . .
H60C H 0.0279 1.2045 0.6076 0.125 Uiso 1 1 calc R . .
H11D H -0.0030(17) 0.370(6) 0.7227(16) 0.19(3) Uiso 1 1 d D . .

loop_
_atom_site_aniso_label
_atom_site_aniso_U_11
_atom_site_aniso_U_22
_atom_site_aniso_U_33
_atom_site_aniso_U_23
_atom_site_aniso_U_13
_atom_site_aniso_U_12
S1 0.0415(4) 0.0435(4) 0.0559(5) 0.0015(3) 0.0017(3) -0.0014(3)
S2 0.0448(5) 0.0533(5) 0.0619(5) -0.0042(4) 0.0065(4) -0.0080(4)
N1 0.0427(14) 0.0448(14) 0.0415(13) 0.0038(11) 0.0011(10) 0.0005(11)
N2 0.0490(15) 0.0569(16) 0.0433(14) -0.0002(12) 0.0050(11) 0.0000(12)
O1 0.0575(13) 0.0403(11) 0.0577(13) -0.0018(9) 0.0067(10) 0.0053(10)
O2 0.0503(12) 0.0531(13) 0.0556(13) 0.0063(10) -0.0045(9) -0.0151(10)
O3 0.0717(17) 0.0853(19) 0.0915(19) 0.0306(15) -0.0228(15) -0.0131(15)
O4 0.0540(13) 0.0554(13) 0.0657(14) -0.0114(11) -0.0097(10) -0.0028(11)
O5 0.0539(13) 0.0595(14) 0.0749(15) 0.0110(11) 0.0151(11) -0.0039(11)
O6 0.0695(15) 0.0461(13) 0.0596(13) -0.0091(10) 0.0073(11) 0.0090(11)
O7 0.0572(13) 0.0486(12) 0.0540(13) 0.0078(10) -0.0047(10) -0.0139(10)
O8 0.0841(19) 0.0825(19) 0.114(2) 0.0386(17) -0.0345(17) -0.0189(16)
O9 0.0575(14) 0.0690(15) 0.0711(15) -0.0203(12) -0.0057(11) -0.0095(12)
O10 0.0630(15) 0.0664(16) 0.0887(17) 0.0046(13) 0.0269(13) -0.0117(12)
O11 0.214(6) 0.084(3) 0.120(5) 0.000 0.091(4) 0.000
C1 0.0405(16) 0.0380(15) 0.0398(15) 0.0000(12) -0.0002(12) -0.0026(13)
C2 0.0442(17) 0.0437(16) 0.0397(15) 0.0016(13) -0.0010(12) 0.0007(13)
C3 0.0510(18) 0.0545(19) 0.0401(16) 0.0036(13) 0.0012(13) 0.0026(15)
C4 0.0478(17) 0.0406(16) 0.0436(16) -0.0012(13) -0.0006(13) 0.0044(14)
C5 0.0550(19) 0.063(2) 0.0441(17) -0.0127(15) -0.0047(14) 0.0004(17)
C6 0.065(2) 0.064(2) 0.061(2) -0.0210(18) -0.0008(17) -0.0077(19)
C7 0.062(2) 0.0387(17) 0.069(2) -0.0084(15) 0.0085(17) -0.0084(15)
C8 0.0470(17) 0.0378(16) 0.0479(17) -0.0019(13) -0.0015(13) -0.0015(14)
C9 0.0419(17) 0.0446(17) 0.0442(16) 0.0047(13) -0.0041(13) -0.0070(14)
C10 0.057(2) 0.0510(19) 0.058(2) 0.0054(16) 0.0090(17) -0.0038(16)
C11 0.087(3) 0.059(2) 0.082(3) 0.0100(19) 0.010(2) -0.024(2)
C12 0.0472(18) 0.0490(17) 0.0435(17) 0.0041(14) 0.0002(13) -0.0056(15)
C13 0.064(2) 0.087(3) 0.065(2) -0.013(2) -0.0049(18) 0.017(2)
C14 0.107(4) 0.093(3) 0.076(3) -0.010(2) 0.008(2) 0.040(3)
C15 0.141(4) 0.061(2) 0.061(3) -0.0113(19) 0.016(3) 0.000(3)
C16 0.101(3) 0.092(3) 0.060(2) -0.018(2) 0.011(2) -0.041(3)
C17 0.062(2) 0.075(2) 0.0514(19) -0.0102(17) 0.0078(16) -0.0170(19)
C18 0.0447(17) 0.0377(15) 0.0378(15) 0.0011(12) 0.0029(12) 0.0000(13)
C19 0.0444(18) 0.0482(18) 0.0573(19) 0.0003(14) -0.0024(14) -0.0035(15)
C20 0.0477(19) 0.055(2) 0.061(2) 0.0023(15) 0.0003(15) 0.0114(16)
C21 0.069(2) 0.0438(19) 0.060(2) -0.0001(15) 0.0044(16) 0.0110(17)
C22 0.063(2) 0.0384(17) 0.060(2) -0.0017(14) 0.0061(16) -0.0024(16)
C23 0.0447(17) 0.0429(17) 0.0563(19) -0.0012(14) 0.0037(13) -0.0003(14)
C24 0.0412(17) 0.0483(17) 0.0463(17) -0.0009(14) 0.0008(13) 0.0068(14)
C25 0.064(2) 0.060(2) 0.053(2) 0.0091(16) 0.0131(16) 0.0128(17)
C26 0.074(2) 0.065(2) 0.057(2) -0.0090(18) 0.0077(17) 0.0209(19)
C27 0.056(2) 0.0483(18) 0.069(2) 0.0012(17) -0.0092(16) 0.0130(16)
C28 0.075(2) 0.050(2) 0.054(2) 0.0055(16) 0.0063(16) 0.0134(17)
C29 0.067(2) 0.0521(19) 0.0472(18) 0.0011(15) 0.0034(15) 0.0125(17)
C30 0.092(3) 0.054(2) 0.093(3) -0.003(2) -0.004(2) 0.014(2)
C31 0.0435(16) 0.0406(16) 0.0386(15) -0.0023(12) 0.0035(12) 0.0019(13)
C32 0.0474(17) 0.0503(18) 0.0420(16) -0.0017(13) 0.0047(13) 0.0004(14)
C33 0.0512(19) 0.068(2) 0.0438(17) 0.0006(15) 0.0072(14) 0.0047(16)
C34 0.0519(19) 0.0533(19) 0.0412(16) -0.0042(14) 0.0037(13) 0.0045(15)
C35 0.059(2) 0.062(2) 0.0422(17) -0.0122(15) -0.0016(14) 0.0052(17)
C36 0.065(2) 0.061(2) 0.055(2) -0.0245(17) -0.0003(17) -0.0044(18)
C37 0.065(2) 0.0416(17) 0.065(2) -0.0121(15) 0.0091(17) -0.0024(16)
C38 0.0550(19) 0.0358(16) 0.0482(18) -0.0032(13) -0.0010(14) 0.0028(14)
C39 0.0461(17) 0.0390(16) 0.0457(17) 0.0034(13) -0.0037(13) -0.0040(13)
C40 0.063(2) 0.054(2) 0.062(2) 0.0092(17) -0.0002(17) -0.0119(17)
C41 0.105(3) 0.068(2) 0.078(3) 0.015(2) -0.003(2) -0.038(2)
C42 0.0406(17) 0.0478(17) 0.0423(16) 0.0035(13) 0.0038(13) -0.0046(14)
C43 0.054(2) 0.065(2) 0.0546(19) -0.0001(16) 0.0024(15) 0.0069(17)
C44 0.081(3) 0.056(2) 0.088(3) 0.001(2) 0.030(2) 0.014(2)
C45 0.107(3) 0.057(2) 0.080(3) -0.018(2) 0.037(2) -0.018(2)
C46 0.084(3) 0.090(3) 0.058(2) -0.017(2) 0.0100(19) -0.034(2)
C47 0.0462(18) 0.073(2) 0.0488(18) -0.0036(17) 0.0042(14) -0.0040(16)
C48 0.0484(18) 0.0429(17) 0.0398(16) -0.0022(13) 0.0068(13) -0.0030(14)
C49 0.0504(19) 0.0447(17) 0.0559(19) -0.0010(14) 0.0015(14) -0.0001(15)
C50 0.052(2) 0.055(2) 0.070(2) 0.0020(16) 0.0025(16) 0.0070(17)
C51 0.073(3) 0.0415(19) 0.084(3) 0.0041(17) 0.0030(19) 0.0068(18)
C52 0.074(3) 0.0394(18) 0.092(3) 0.0023(17) 0.007(2) -0.0100(18)
C53 0.0520(19) 0.0470(19) 0.067(2) -0.0016(15) 0.0052(15) -0.0072(16)
C54 0.0354(16) 0.0570(19) 0.0504(18) -0.0043(15) -0.0011(13) -0.0008(14)
C55 0.0504(19) 0.066(2) 0.0451(18) -0.0034(16) 0.0032(14) -0.0056(16)
C56 0.055(2) 0.065(2) 0.057(2) -0.0193(18) 0.0017(15) 0.0011(17)
C57 0.057(2) 0.060(2) 0.057(2) -0.0088(17) -0.0043(16) 0.0025(17)
C58 0.071(2) 0.060(2) 0.056(2) 0.0083(17) 0.0027(17) 0.0088(18)
C59 0.059(2) 0.060(2) 0.0473(19) -0.0033(16) 0.0019(15) 0.0062(17)
C60 0.107(3) 0.059(2) 0.085(3) -0.007(2) 0.003(2) 0.014(2)

loop_
_atom_type_symbol
_atom_type_description
_atom_type_scat_dispersion_real
_atom_type_scat_dispersion_imag
_atom_type_scat_source
C C 0.0033 0.0016 'International Tables Vol C Tables 4.2.6.8 and 6.1.1.4'
H H 0.0000 0.0000 'International Tables Vol C Tables 4.2.6.8 and 6.1.1.4'
N N 0.0061 0.0033 'International Tables Vol C Tables 4.2.6.8 and 6.1.1.4'
O O 0.0106 0.0060 'International Tables Vol C Tables 4.2.6.8 and 6.1.1.4'
S S 0.1246 0.1234 'International Tables Vol C Tables 4.2.6.8 and 6.1.1.4'

loop_
_geom_angle_atom_site_label_1
_geom_angle_atom_site_label_2
_geom_angle_atom_site_label_3
_geom_angle
_geom_angle_site_symmetry_1
_geom_angle_site_symmetry_3
O5 S1 O4 120.65(14) . .
O5 S1 N1 106.59(12) . .
O4 S1 N1 105.95(12) . .
O5 S1 C24 107.72(14) . .
O4 S1 C24 108.72(13) . .
N1 S1 C24 106.37(13) . .
O10 S2 O9 120.33(14) . .
O10 S2 N2 106.52(14) . .
O9 S2 N2 105.98(13) . .
O10 S2 C54 106.64(15) . .
O9 S2 C54 108.63(14) . .
N2 S2 C54 108.27(13) . .
C3 N1 C2 110.9(2) . .
C3 N1 S1 118.25(18) . .
C2 N1 S1 119.59(17) . .
C33 N2 C32 111.5(2) . .
C33 N2 S2 118.97(19) . .
C32 N2 S2 117.94(18) . .
C7 O1 C4 95.4(2) . .
C10 O2 C9 116.6(2) . .
C37 O6 C34 95.7(2) . .
C40 O7 C39 116.5(2) . .
S2 O10 H11D 158.8(17) . .
C8 C1 C18 116.6(2) . .
C8 C1 C2 114.1(2) . .
C18 C1 C2 113.1(2) . .
C8 C1 C4 98.4(2) . .
C18 C1 C4 113.6(2) . .
C2 C1 C4 98.7(2) . .
N1 C2 C1 104.3(2) . .
N1 C2 H2A 110.9 . .
C1 C2 H2A 110.9 . .
N1 C2 H2B 110.9 . .
C1 C2 H2B 110.9 . .
H2A C2 H2B 108.9 . .
C4 C3 N1 103.7(2) . .
C4 C3 H3A 111.0 . .
N1 C3 H3A 111.0 . .
C4 C3 H3B 111.0 . .
N1 C3 H3B 111.0 . .
H3A C3 H3B 109.0 . .
O1 C4 C3 111.1(2) . .
O1 C4 C5 102.1(2) . .
C3 C4 C5 125.8(3) . .
O1 C4 C1 99.4(2) . .
C3 C4 C1 106.2(2) . .
C5 C4 C1 109.2(2) . .
C6 C5 C4 105.6(3) . .
C6 C5 H5 127.2 . .
C4 C5 H5 127.2 . .
C5 C6 C7 105.7(3) . .
C5 C6 H6 127.1 . .
C7 C6 H6 127.1 . .
O1 C7 C6 101.8(3) . .
O1 C7 C8 100.9(2) . .
C6 C7 C8 105.9(3) . .
O1 C7 H7 115.5 . .
C6 C7 H7 115.5 . .
C8 C7 H7 115.5 . .
C9 C8 C1 129.8(3) . .
C9 C8 C7 126.1(3) . .
C1 C8 C7 104.0(2) . .
C8 C9 O2 116.0(3) . .
C8 C9 C12 127.3(3) . .
O2 C9 C12 116.1(2) . .
O3 C10 O2 122.1(3) . .
O3 C10 C11 126.6(3) . .
O2 C10 C11 111.3(3) . .
C10 C11 H11A 109.5 . .
C10 C11 H11B 109.5 . .
H11A C11 H11B 109.5 . .
C10 C11 H11C 109.5 . .
H11A C11 H11C 109.5 . .
H11B C11 H11C 109.5 . .
C17 C12 C13 118.4(3) . .
C17 C12 C9 121.1(3) . .
C13 C12 C9 120.4(3) . .
C14 C13 C12 120.6(4) . .
C14 C13 H13 119.7 . .
C12 C13 H13 119.7 . .
C15 C14 C13 120.6(4) . .
C15 C14 H14 119.7 . .
C13 C14 H14 119.7 . .
C14 C15 C16 119.9(4) . .
C14 C15 H15 120.0 . .
C16 C15 H15 120.0 . .
C15 C16 C17 119.5(4) . .
C15 C16 H16 120.2 . .
C17 C16 H16 120.2 . .
C12 C17 C16 120.9(4) . .
C12 C17 H17 119.6 . .
C16 C17 H17 119.6 . .
C23 C18 C19 117.0(3) . .
C23 C18 C1 121.9(3) . .
C19 C18 C1 121.1(2) . .
C20 C19 C18 121.1(3) . .
C20 C19 H19 119.5 . .
C18 C19 H19 119.5 . .
C21 C20 C19 120.5(3) . .
C21 C20 H20 119.8 . .
C19 C20 H20 119.8 . .
C22 C21 C20 119.3(3) . .
C22 C21 H21 120.3 . .
C20 C21 H21 120.3 . .
C21 C22 C23 120.3(3) . .
C21 C22 H22 119.8 . .
C23 C22 H22 119.8 . .
C22 C23 C18 121.8(3) . .
C22 C23 H23 119.1 . .
C18 C23 H23 119.1 . .
C25 C24 C29 119.6(3) . .
C25 C24 S1 120.4(2) . .
C29 C24 S1 119.8(2) . .
C24 C25 C26 119.9(3) . .
C24 C25 H25 120.1 . .
C26 C25 H25 120.1 . .
C25 C26 C27 121.1(3) . .
C25 C26 H26 119.5 . .
C27 C26 H26 119.5 . .
C28 C27 C26 118.2(3) . .
C28 C27 C30 121.1(3) . .
C26 C27 C30 120.7(3) . .
C29 C28 C27 121.4(3) . .
C29 C28 H28 119.3 . .
C27 C28 H28 119.3 . .
C28 C29 C24 119.9(3) . .
C28 C29 H29 120.1 . .
C24 C29 H29 120.1 . .
C27 C30 H30A 109.5 . .
C27 C30 H30B 109.5 . .
H30A C30 H30B 109.5 . .
C27 C30 H30C 109.5 . .
H30A C30 H30C 109.5 . .
H30B C30 H30C 109.5 . .
C38 C31 C48 116.6(2) . .
C38 C31 C32 113.2(2) . .
C48 C31 C32 113.9(2) . .
C38 C31 C34 98.8(2) . .
C48 C31 C34 112.5(2) . .
C32 C31 C34 99.4(2) . .
N2 C32 C31 104.4(2) . .
N2 C32 H32A 110.9 . .
C31 C32 H32A 110.9 . .
N2 C32 H32B 110.9 . .
C31 C32 H32B 110.9 . .
H32A C32 H32B 108.9 . .
N2 C33 C34 103.4(2) . .
N2 C33 H33A 111.1 . .
C34 C33 H33A 111.1 . .
N2 C33 H33B 111.1 . .
C34 C33 H33B 111.1 . .
H33A C33 H33B 109.0 . .
O6 C34 C33 111.5(3) . .
O6 C34 C35 101.3(2) . .
C33 C34 C35 126.2(3) . .
O6 C34 C31 100.1(2) . .
C33 C34 C31 106.3(2) . .
C35 C34 C31 108.5(2) . .
C36 C35 C34 105.6(3) . .
C36 C35 H35 127.2 . .
C34 C35 H35 127.2 . .
C35 C36 C37 105.6(3) . .
C35 C36 H36 127.2 . .
C37 C36 H36 127.2 . .
O6 C37 C36 101.4(3) . .
O6 C37 C38 100.7(2) . .
C36 C37 C38 106.5(3) . .
O6 C37 H37 115.4 . .
C36 C37 H37 115.4 . .
C38 C37 H37 115.4 . .
C39 C38 C31 128.6(3) . .
C39 C38 C37 127.3(3) . .
C31 C38 C37 104.2(2) . .
C38 C39 O7 117.3(3) . .
C38 C39 C42 126.4(3) . .
O7 C39 C42 115.9(2) . .
O8 C40 O7 122.5(3) . .
O8 C40 C41 125.8(3) . .
O7 C40 C41 111.7(3) . .
C40 C41 H41A 109.5 . .
C40 C41 H41B 109.5 . .
H41A C41 H41B 109.5 . .
C40 C41 H41C 109.5 . .
H41A C41 H41C 109.5 . .
H41B C41 H41C 109.5 . .
C43 C42 C47 119.2(3) . .
C43 C42 C39 119.4(3) . .
C47 C42 C39 121.1(3) . .
C42 C43 C44 120.2(3) . .
C42 C43 H43 119.9 . .
C44 C43 H43 119.9 . .
C45 C44 C43 120.2(4) . .
C45 C44 H44 119.9 . .
C43 C44 H44 119.9 . .
C44 C45 C46 120.3(4) . .
C44 C45 H45 119.9 . .
C46 C45 H45 119.9 . .
C45 C46 C47 119.8(4) . .
C45 C46 H46 120.1 . .
C47 C46 H46 120.1 . .
C42 C47 C46 120.1(3) . .
C42 C47 H47 119.9 . .
C46 C47 H47 119.9 . .
C49 C48 C53 117.2(3) . .
C49 C48 C31 120.8(3) . .
C53 C48 C31 122.0(3) . .
C50 C49 C48 121.5(3) . .
C50 C49 H49 119.2 . .
C48 C49 H49 119.2 . .
C51 C50 C49 120.3(3) . .
C51 C50 H50 119.8 . .
C49 C50 H50 119.8 . .
C52 C51 C50 119.4(3) . .
C52 C51 H51 120.3 . .
C50 C51 H51 120.3 . .
C51 C52 C53 120.3(3) . .
C51 C52 H52 119.9 . .
C53 C52 H52 119.9 . .
C52 C53 C48 121.2(3) . .
C52 C53 H53 119.4 . .
C48 C53 H53 119.4 . .
C55 C54 C59 119.4(3) . .
C55 C54 S2 121.3(2) . .
C59 C54 S2 119.3(2) . .
C56 C55 C54 119.8(3) . .
C56 C55 H55 120.1 . .
C54 C55 H55 120.1 . .
C55 C56 C57 122.5(3) . .
C55 C56 H56 118.7 . .
C57 C56 H56 118.7 . .
C58 C57 C56 116.5(3) . .
C58 C57 C60 122.1(3) . .
C56 C57 C60 121.4(3) . .
C57 C58 C59 122.9(3) . .
C57 C58 H58 118.6 . .
C59 C58 H58 118.6 . .
C58 C59 C54 118.9(3) . .
C58 C59 H59 120.6 . .
C54 C59 H59 120.6 . .
C57 C60 H60A 109.5 . .
C57 C60 H60B 109.5 . .
H60A C60 H60B 109.5 . .
C57 C60 H60C 109.5 . .
H60A C60 H60C 109.5 . .
H60B C60 H60C 109.5 . .

loop_
_geom_bond_atom_site_label_1
_geom_bond_atom_site_label_2
_geom_bond_distance
_geom_bond_site_symmetry_2
S1 O5 1.419(2) .
S1 O4 1.429(2) .
S1 N1 1.615(2) .
S1 C24 1.752(3) .
S2 O10 1.419(2) .
S2 O9 1.426(2) .
S2 N2 1.617(2) .
S2 C54 1.751(3) .
N1 C3 1.492(3) .
N1 C2 1.493(3) .
N2 C33 1.481(4) .
N2 C32 1.495(4) .
O1 C7 1.433(4) .
O1 C4 1.442(3) .
O2 C10 1.367(4) .
O2 C9 1.419(3) .
O3 C10 1.183(4) .
O6 C37 1.439(4) .
O6 C34 1.442(4) .
O7 C40 1.356(4) .
O7 C39 1.422(3) .
O8 C40 1.175(4) .
O11 H11D 0.84(2) .
C1 C8 1.516(4) .
C1 C18 1.530(4) .
C1 C2 1.530(3) .
C1 C4 1.602(4) .
C2 H2A 0.9700 .
C2 H2B 0.9700 .
C3 C4 1.486(4) .
C3 H3A 0.9700 .
C3 H3B 0.9700 .
C4 C5 1.502(4) .
C5 C6 1.313(4) .
C5 H5 0.9300 .
C6 C7 1.514(5) .
C6 H6 0.9300 .
C7 C8 1.534(4) .
C7 H7 0.9800 .
C8 C9 1.317(4) .
C9 C12 1.467(4) .
C10 C11 1.481(4) .
C11 H11A 0.9600 .
C11 H11B 0.9600 .
C11 H11C 0.9600 .
C12 C17 1.375(4) .
C12 C13 1.380(4) .
C13 C14 1.375(5) .
C13 H13 0.9300 .
C14 C15 1.353(6) .
C14 H14 0.9300 .
C15 C16 1.379(6) .
C15 H15 0.9300 .
C16 C17 1.381(5) .
C16 H16 0.9300 .
C17 H17 0.9300 .
C18 C23 1.385(4) .
C18 C19 1.390(4) .
C19 C20 1.383(4) .
C19 H19 0.9300 .
C20 C21 1.371(4) .
C20 H20 0.9300 .
C21 C22 1.368(4) .
C21 H21 0.9300 .
C22 C23 1.375(4) .
C22 H22 0.9300 .
C23 H23 0.9300 .
C24 C25 1.378(4) .
C24 C29 1.382(4) .
C25 C26 1.380(5) .
C25 H25 0.9300 .
C26 C27 1.383(5) .
C26 H26 0.9300 .
C27 C28 1.378(4) .
C27 C30 1.511(5) .
C28 C29 1.375(4) .
C28 H28 0.9300 .
C29 H29 0.9300 .
C30 H30A 0.9600 .
C30 H30B 0.9600 .
C30 H30C 0.9600 .
C31 C38 1.519(4) .
C31 C48 1.521(4) .
C31 C32 1.535(4) .
C31 C34 1.587(4) .
C32 H32A 0.9700 .
C32 H32B 0.9700 .
C33 C34 1.492(4) .
C33 H33A 0.9700 .
C33 H33B 0.9700 .
C34 C35 1.506(4) .
C35 C36 1.324(4) .
C35 H35 0.9300 .
C36 C37 1.509(4) .
C36 H36 0.9300 .
C37 C38 1.523(4) .
C37 H37 0.9800 .
C38 C39 1.312(4) .
C39 C42 1.484(4) .
C40 C41 1.480(5) .
C41 H41A 0.9600 .
C41 H41B 0.9600 .
C41 H41C 0.9600 .
C42 C43 1.374(4) .
C42 C47 1.378(4) .
C43 C44 1.382(5) .
C43 H43 0.9300 .
C44 C45 1.355(5) .
C44 H44 0.9300 .
C45 C46 1.374(5) .
C45 H45 0.9300 .
C46 C47 1.382(5) .
C46 H46 0.9300 .
C47 H47 0.9300 .
C48 C49 1.386(4) .
C48 C53 1.389(4) .
C49 C50 1.374(4) .
C49 H49 0.9300 .
C50 C51 1.371(5) .
C50 H50 0.9300 .
C51 C52 1.370(5) .
C51 H51 0.9300 .
C52 C53 1.381(4) .
C52 H52 0.9300 .
C53 H53 0.9300 .
C54 C55 1.382(4) .
C54 C59 1.392(4) .
C55 C56 1.374(4) .
C55 H55 0.9300 .
C56 C57 1.384(5) .
C56 H56 0.9300 .
C57 C58 1.378(5) .
C57 C60 1.488(5) .
C58 C59 1.384(4) .
C58 H58 0.9300 .
C59 H59 0.9300 .
C60 H60A 0.9600 .
C60 H60B 0.9600 .
C60 H60C 0.9600 .

loop_
_geom_hbond_atom_site_label_D
_geom_hbond_atom_site_label_H
_geom_hbond_atom_site_label_A
_geom_hbond_distance_DH
_geom_hbond_distance_HA
_geom_hbond_distance_DA
_geom_hbond_angle_DHA
_geom_hbond_site_symmetry_A
O11 H11D O10 0.84(2) 2.24(5) 2.896(4) 135(6) .

loop_
_geom_torsion_atom_site_label_1
_geom_torsion_atom_site_label_2
_geom_torsion_atom_site_label_3
_geom_torsion_atom_site_label_4
_geom_torsion
_geom_torsion_site_symmetry_1
_geom_torsion_site_symmetry_2
_geom_torsion_site_symmetry_3
_geom_torsion_site_symmetry_4
O5 S1 N1 C3 48.9(2) . . . .
O4 S1 N1 C3 178.6(2) . . . .
C24 S1 N1 C3 -65.8(2) . . . .
O5 S1 N1 C2 -170.7(2) . . . .
O4 S1 N1 C2 -41.0(2) . . . .
C24 S1 N1 C2 74.6(2) . . . .
O10 S2 N2 C33 -47.7(3) . . . .
O9 S2 N2 C33 -177.0(2) . . . .
C54 S2 N2 C33 66.6(3) . . . .
O10 S2 N2 C32 172.1(2) . . . .
O9 S2 N2 C32 42.8(2) . . . .
C54 S2 N2 C32 -73.6(2) . . . .
O9 S2 O10 H11D 22(4) . . . .
N2 S2 O10 H11D -98(4) . . . .
C54 S2 O10 H11D 146(4) . . . .
C3 N1 C2 C1 -22.9(3) . . . .
S1 N1 C2 C1 -165.95(18) . . . .
C8 C1 C2 N1 139.4(2) . . . .
C18 C1 C2 N1 -84.2(3) . . . .
C4 C1 C2 N1 36.1(2) . . . .
C2 N1 C3 C4 -2.7(3) . . . .
S1 N1 C3 C4 140.9(2) . . . .
C7 O1 C4 C3 173.4(2) . . . .
C7 O1 C4 C5 -50.3(2) . . . .
C7 O1 C4 C1 61.8(2) . . . .
N1 C3 C4 O1 -80.8(3) . . . .
N1 C3 C4 C5 155.5(3) . . . .
N1 C3 C4 C1 26.3(3) . . . .
C8 C1 C4 O1 -40.1(2) . . . .
C18 C1 C4 O1 -164.1(2) . . . .
C2 C1 C4 O1 76.0(2) . . . .
C8 C1 C4 C3 -155.5(2) . . . .
C18 C1 C4 C3 80.6(3) . . . .
C2 C1 C4 C3 -39.3(3) . . . .
C8 C1 C4 C5 66.3(3) . . . .
C18 C1 C4 C5 -57.7(3) . . . .
C2 C1 C4 C5 -177.6(2) . . . .
O1 C4 C5 C6 32.5(3) . . . .
C3 C4 C5 C6 159.9(3) . . . .
C1 C4 C5 C6 -72.1(3) . . . .
C4 C5 C6 C7 -0.2(3) . . . .
C4 O1 C7 C6 49.8(2) . . . .
C4 O1 C7 C8 -59.1(2) . . . .
C5 C6 C7 O1 -32.3(3) . . . .
C5 C6 C7 C8 72.8(3) . . . .
C18 C1 C8 C9 -50.6(4) . . . .
C2 C1 C8 C9 84.2(4) . . . .
C4 C1 C8 C9 -172.4(3) . . . .
C18 C1 C8 C7 126.0(2) . . . .
C2 C1 C8 C7 -99.2(3) . . . .
C4 C1 C8 C7 4.3(3) . . . .
O1 C7 C8 C9 -150.2(3) . . . .
C6 C7 C8 C9 104.1(4) . . . .
O1 C7 C8 C1 32.9(3) . . . .
C6 C7 C8 C1 -72.8(3) . . . .
C1 C8 C9 O2 170.6(3) . . . .
C7 C8 C9 O2 -5.4(4) . . . .
C1 C8 C9 C12 -0.2(5) . . . .
C7 C8 C9 C12 -176.2(3) . . . .
C10 O2 C9 C8 111.0(3) . . . .
C10 O2 C9 C12 -77.1(3) . . . .
C9 O2 C10 O3 -1.3(5) . . . .
C9 O2 C10 C11 179.8(3) . . . .
C8 C9 C12 C17 -58.6(4) . . . .
O2 C9 C12 C17 130.6(3) . . . .
C8 C9 C12 C13 116.9(4) . . . .
O2 C9 C12 C13 -53.9(4) . . . .
C17 C12 C13 C14 3.5(5) . . . .
C9 C12 C13 C14 -172.1(3) . . . .
C12 C13 C14 C15 -2.2(6) . . . .
C13 C14 C15 C16 -0.2(7) . . . .
C14 C15 C16 C17 1.3(6) . . . .
C13 C12 C17 C16 -2.3(5) . . . .
C9 C12 C17 C16 173.2(3) . . . .
C15 C16 C17 C12 0.0(6) . . . .
C8 C1 C18 C23 155.6(3) . . . .
C2 C1 C18 C23 20.3(4) . . . .
C4 C1 C18 C23 -91.1(3) . . . .
C8 C1 C18 C19 -24.5(4) . . . .
C2 C1 C18 C19 -159.8(2) . . . .
C4 C1 C18 C19 88.8(3) . . . .
C23 C18 C19 C20 -1.6(4) . . . .
C1 C18 C19 C20 178.5(3) . . . .
C18 C19 C20 C21 0.5(5) . . . .
C19 C20 C21 C22 1.3(5) . . . .
C20 C21 C22 C23 -1.9(5) . . . .
C21 C22 C23 C18 0.8(5) . . . .
C19 C18 C23 C22 1.0(4) . . . .
C1 C18 C23 C22 -179.1(3) . . . .
O5 S1 C24 C25 -17.3(3) . . . .
O4 S1 C24 C25 -149.7(2) . . . .
N1 S1 C24 C25 96.6(3) . . . .
O5 S1 C24 C29 168.9(2) . . . .
O4 S1 C24 C29 36.6(3) . . . .
N1 S1 C24 C29 -77.1(3) . . . .
C29 C24 C25 C26 -0.2(5) . . . .
S1 C24 C25 C26 -173.9(3) . . . .
C24 C25 C26 C27 2.0(5) . . . .
C25 C26 C27 C28 -2.4(5) . . . .
C25 C26 C27 C30 177.8(3) . . . .
C26 C27 C28 C29 1.1(5) . . . .
C30 C27 C28 C29 -179.1(3) . . . .
C27 C28 C29 C24 0.6(5) . . . .
C25 C24 C29 C28 -1.1(5) . . . .
S1 C24 C29 C28 172.7(2) . . . .
C33 N2 C32 C31 18.0(3) . . . .
S2 N2 C32 C31 161.02(18) . . . .
C38 C31 C32 N2 -136.9(2) . . . .
C48 C31 C32 N2 86.8(3) . . . .
C34 C31 C32 N2 -33.0(3) . . . .
C32 N2 C33 C34 6.8(3) . . . .
S2 N2 C33 C34 -135.8(2) . . . .
C37 O6 C34 C33 -172.5(2) . . . .
C37 O6 C34 C35 50.9(2) . . . .
C37 O6 C34 C31 -60.4(2) . . . .
N2 C33 C34 O6 79.8(3) . . . .
N2 C33 C34 C35 -156.9(3) . . . .
N2 C33 C34 C31 -28.4(3) . . . .
C38 C31 C34 O6 38.1(2) . . . .
C48 C31 C34 O6 161.7(2) . . . .
C32 C31 C34 O6 -77.4(2) . . . .
C38 C31 C34 C33 154.2(2) . . . .
C48 C31 C34 C33 -82.2(3) . . . .
C32 C31 C34 C33 38.7(3) . . . .
C38 C31 C34 C35 -67.6(3) . . . .
C48 C31 C34 C35 56.1(3) . . . .
C32 C31 C34 C35 176.9(2) . . . .
O6 C34 C35 C36 -33.0(3) . . . .
C33 C34 C35 C36 -160.6(3) . . . .
C31 C34 C35 C36 71.8(3) . . . .
C34 C35 C36 C37 0.4(3) . . . .
C34 O6 C37 C36 -50.6(2) . . . .
C34 O6 C37 C38 58.9(2) . . . .
C35 C36 C37 O6 32.3(3) . . . .
C35 C36 C37 C38 -72.7(3) . . . .
C48 C31 C38 C39 57.2(4) . . . .
C32 C31 C38 C39 -77.9(4) . . . .
C34 C31 C38 C39 177.8(3) . . . .
C48 C31 C38 C37 -122.9(3) . . . .
C32 C31 C38 C37 102.0(3) . . . .
C34 C31 C38 C37 -2.3(3) . . . .
O6 C37 C38 C39 145.7(3) . . . .
C36 C37 C38 C39 -108.9(4) . . . .
O6 C37 C38 C31 -34.2(3) . . . .
C36 C37 C38 C31 71.2(3) . . . .
C31 C38 C39 O7 -175.1(3) . . . .
C37 C38 C39 O7 5.0(4) . . . .
C31 C38 C39 C42 -3.3(5) . . . .
C37 C38 C39 C42 176.9(3) . . . .
C40 O7 C39 C38 -113.1(3) . . . .
C40 O7 C39 C42 74.2(3) . . . .
C39 O7 C40 O8 0.5(5) . . . .
C39 O7 C40 C41 -177.7(3) . . . .
C38 C39 C42 C43 -107.2(4) . . . .
O7 C39 C42 C43 64.7(4) . . . .
C38 C39 C42 C47 67.8(4) . . . .
O7 C39 C42 C47 -120.2(3) . . . .
C47 C42 C43 C44 -2.4(5) . . . .
C39 C42 C43 C44 172.7(3) . . . .
C42 C43 C44 C45 0.9(5) . . . .
C43 C44 C45 C46 1.0(6) . . . .
C44 C45 C46 C47 -1.3(6) . . . .
C43 C42 C47 C46 2.2(5) . . . .
C39 C42 C47 C46 -172.9(3) . . . .
C45 C46 C47 C42 -0.3(5) . . . .
C38 C31 C48 C49 24.5(4) . . . .
C32 C31 C48 C49 159.3(2) . . . .
C34 C31 C48 C49 -88.6(3) . . . .
C38 C31 C48 C53 -158.4(3) . . . .
C32 C31 C48 C53 -23.7(4) . . . .
C34 C31 C48 C53 88.5(3) . . . .
C53 C48 C49 C50 0.2(4) . . . .
C31 C48 C49 C50 177.4(3) . . . .
C48 C49 C50 C51 0.5(5) . . . .
C49 C50 C51 C52 -1.6(5) . . . .
C50 C51 C52 C53 1.9(5) . . . .
C51 C52 C53 C48 -1.2(5) . . . .
C49 C48 C53 C52 0.1(4) . . . .
C31 C48 C53 C52 -177.1(3) . . . .
O10 S2 C54 C55 16.3(3) . . . .
O9 S2 C54 C55 147.4(2) . . . .
N2 S2 C54 C55 -98.0(3) . . . .
O10 S2 C54 C59 -163.7(2) . . . .
O9 S2 C54 C59 -32.6(3) . . . .
N2 S2 C54 C59 82.0(3) . . . .
C59 C54 C55 C56 0.6(4) . . . .
S2 C54 C55 C56 -179.4(2) . . . .
C54 C55 C56 C57 -0.8(5) . . . .
C55 C56 C57 C58 -0.1(5) . . . .
C55 C56 C57 C60 179.6(3) . . . .
C56 C57 C58 C59 1.3(5) . . . .
C60 C57 C58 C59 -178.4(3) . . . .
C57 C58 C59 C54 -1.6(5) . . . .
C55 C54 C59 C58 0.6(4) . . . .
S2 C54 C59 C58 -179.4(2) . . . .
